data_2234959
loop_
_publ_author_name
'Yang, Lining'
'Zhi, Yanxiang'
'Hei, Jiahui'
'Miao, Yanqing'

_publ_section_title
;
 Diaquabis(2,2'-bi-1<i>H</i>-imidazole)manganese(II)
 benzene-1,4-dicarboxylate
;
_journal_coeditor_code CV5293
_journal_issue 6
_journal_name_full 'Acta Crystallographica Section E'
_journal_page_first m829
_journal_paper_doi 10.1107/S160053681202199X
_journal_volume 68
_journal_year 2012
_chemical_formula_iupac '[Mn (C6 H6 N4)2 (H2 O)2] (C8 H4 O4)'
_chemical_formula_moiety 'C12 H16 Mn N8 O2 2+, C8 H4 O4 2-'
_chemical_formula_sum 'C20 H20 Mn N8 O6'
_chemical_formula_weight 523.38
_chemical_name_systematic
;
Diaquabis(2,2'-bi-1<i>H</i>-imidazole)manganese(II) benzene-1,4-dicarboxylate
;
_space_group_IT_number 14
_symmetry_cell_setting monoclinic
_symmetry_space_group_name_Hall '-P 2yn'
_symmetry_space_group_name_H-M 'P 1 21/n 1'
_atom_sites_solution_hydrogens geom
_atom_sites_solution_primary direct
_atom_sites_solution_secondary difmap
_audit_creation_method SHELXL-97
_cell_angle_alpha 90.00
_cell_angle_beta 93.986(2)
_cell_angle_gamma 90.00
_cell_formula_units_Z 2
_cell_length_a 8.2666(10)
_cell_length_b 10.9027(13)
_cell_length_c 12.6734(16)
_cell_measurement_reflns_used 2178
_cell_measurement_temperature 293(2)
_cell_measurement_theta_max 26.877
_cell_measurement_theta_min 2.967
_cell_volume 1139.5(2)
_computing_cell_refinement 'SAINT (Bruker, 2004)'
_computing_data_collection 'SMART (Bruker, 2004)'
_computing_data_reduction 'SAINT (Bruker, 2004)'
_computing_molecular_graphics 'SHELXTL (Sheldrick, 2008)'
_computing_publication_material 'SHELXL97 (Sheldrick, 2008)'
_computing_structure_refinement 'SHELXL97 (Sheldrick, 2008)'
_computing_structure_solution 'SHELXS97 (Sheldrick, 2008)'
_diffrn_ambient_temperature 293(2)
_diffrn_measured_fraction_theta_full 0.999
_diffrn_measured_fraction_theta_max 0.999
_diffrn_measurement_device_type 'Bruker SMART CCD area-detector'
_diffrn_measurement_method '\f and \w scans'
_diffrn_radiation_monochromator graphite
_diffrn_radiation_source 'fine-focus sealed tube'
_diffrn_radiation_type MoK\a
_diffrn_radiation_wavelength 0.71073
_diffrn_reflns_av_R_equivalents 0.0220
_diffrn_reflns_av_sigmaI/netI 0.0241
_diffrn_reflns_limit_h_max 9
_diffrn_reflns_limit_h_min -6
_diffrn_reflns_limit_k_max 12
_diffrn_reflns_limit_k_min -13
_diffrn_reflns_limit_l_max 15
_diffrn_reflns_limit_l_min -14
_diffrn_reflns_number 5689
_diffrn_reflns_theta_full 25.09
_diffrn_reflns_theta_max 25.09
_diffrn_reflns_theta_min 2.47
_diffrn_standards_interval_count 0
_diffrn_standards_interval_time 0
_exptl_absorpt_coefficient_mu 0.634
_exptl_absorpt_correction_T_max 0.9599
_exptl_absorpt_correction_T_min 0.7612
_exptl_absorpt_correction_type multi-scan
_exptl_absorpt_process_details '(SADABS; Bruker, 2004)'
_exptl_crystal_colour yellow
_exptl_crystal_density_diffrn 1.525
_exptl_crystal_density_method 'not measured'
_exptl_crystal_description block
_exptl_crystal_F_000 538
_exptl_crystal_size_max 0.46
_exptl_crystal_size_mid 0.19
_exptl_crystal_size_min 0.07
_refine_diff_density_max 0.204
_refine_diff_density_min -0.173
_refine_ls_extinction_coef 0.0048(12)
_refine_ls_extinction_expression Fc^*^=kFc[1+0.001xFc^2^\l^3^/sin(2\q)]^-1/4^
_refine_ls_extinction_method 'SHELXL97 (Sheldrick, 2008)'
_refine_ls_goodness_of_fit_ref 1.039
_refine_ls_hydrogen_treatment mixed
_refine_ls_matrix_type full
_refine_ls_number_parameters 167
_refine_ls_number_reflns 2024
_refine_ls_number_restraints 0
_refine_ls_restrained_S_all 1.039
_refine_ls_R_factor_all 0.0340
_refine_ls_R_factor_gt 0.0271
_refine_ls_shift/su_max 0.000
_refine_ls_shift/su_mean 0.000
_refine_ls_structure_factor_coef Fsqd
_refine_ls_weighting_details 'calc w=1/[\s^2^(Fo^2^)+(0.0403P)^2^+0.2933P] where P=(Fo^2^+2Fc^2^)/3'
_refine_ls_weighting_scheme calc
_refine_ls_wR_factor_gt 0.0721
_refine_ls_wR_factor_ref 0.0748
_reflns_number_gt 1712
_reflns_number_total 2024
_reflns_threshold_expression I>2sigma(I)
_cod_data_source_file cv5293.cif
_cod_data_source_block I
_cod_original_sg_symbol_H-M 'P 21/n'
_cod_database_code 2234959
_cod_database_fobs_code 2234959

loop_
_symmetry_equiv_pos_as_xyz
'x, y, z'
'-x+1/2, y+1/2, -z+1/2'
'-x, -y, -z'
'x-1/2, -y-1/2, z-1/2'

loop_
_atom_site_type_symbol
_atom_site_label
_atom_site_fract_x
_atom_site_fract_y
_atom_site_fract_z
_atom_site_U_iso_or_equiv
_atom_site_adp_type
_atom_site_calc_flag
_atom_site_refinement_flags
_atom_site_occupancy
_atom_site_symmetry_multiplicity
Mn Mn1 0.0000 0.5000 0.5000 0.02879(15) Uani d S 1 2
N N1 0.24692(16) 0.58566(12) 0.51483(10) 0.0273(3) Uani d . 1 1
N N2 0.48208(17) 0.58683(13) 0.60838(11) 0.0289(3) Uani d . 1 1
H H2A 0.5580 0.5673 0.6552 0.035 Uiso calc R 1 1
N N3 0.12437(17) 0.39115(14) 0.62924(11) 0.0316(4) Uani d . 1 1
N N4 0.34624(18) 0.37195(14) 0.73441(11) 0.0354(4) Uani d . 1 1
H H4 0.4422 0.3851 0.7628 0.042 Uiso calc R 1 1
O O1 0.62726(17) 0.39434(14) 0.85633(11) 0.0517(4) Uani d . 1 1
O O2 0.72528(16) 0.54524(15) 0.76328(11) 0.0501(4) Uani d . 1 1
O O3 0.08176(19) 0.36279(14) 0.38200(11) 0.0431(4) Uani d . 1 1
C C1 0.3431(2) 0.67589(16) 0.47712(14) 0.0322(4) Uani d . 1 1
H H1 0.3136 0.7280 0.4210 0.039 Uiso calc R 1 1
C C2 0.4879(2) 0.67729(16) 0.53438(14) 0.0335(4) Uani d . 1 1
H H2 0.5744 0.7298 0.5250 0.040 Uiso calc R 1 1
C C3 0.3359(2) 0.53425(15) 0.59437(13) 0.0248(4) Uani d . 1 1
C C4 0.2721(2) 0.43418(15) 0.65354(12) 0.0272(4) Uani d . 1 1
C C5 0.2410(2) 0.28425(19) 0.76286(16) 0.0432(5) Uani d . 1 1
H H5 0.2592 0.2268 0.8166 0.052 Uiso calc R 1 1
C C6 0.1051(2) 0.29636(18) 0.69827(15) 0.0403(5) Uani d . 1 1
H H6 0.0128 0.2479 0.7003 0.048 Uiso calc R 1 1
C C7 0.7311(2) 0.47488(17) 0.84132(14) 0.0342(4) Uani d . 1 1
C C8 0.8711(2) 0.48881(15) 0.92349(14) 0.0297(4) Uani d . 1 1
C C9 0.8507(2) 0.45947(17) 1.02814(14) 0.0337(4) Uani d . 1 1
H H9 0.7504 0.4323 1.0476 0.040 Uiso calc R 1 1
C C10 0.9791(2) 0.47042(17) 1.10393(14) 0.0345(4) Uani d . 1 1
H H10 0.9643 0.4502 1.1739 0.041 Uiso calc R 1 1
H H3A 0.135(3) 0.390(3) 0.330(2) 0.080 Uiso d . 1 1
H H3B 0.104(3) 0.292(3) 0.391(2) 0.080 Uiso d . 1 1

loop_
_atom_site_aniso_label
_atom_site_aniso_U_11
_atom_site_aniso_U_22
_atom_site_aniso_U_33
_atom_site_aniso_U_12
_atom_site_aniso_U_13
_atom_site_aniso_U_23
Mn1 0.0234(2) 0.0332(2) 0.0286(2) -0.00110(16) -0.00624(14) 0.00314(16)
N1 0.0261(8) 0.0281(8) 0.0272(7) 0.0002(6) -0.0017(6) 0.0020(6)
N2 0.0229(8) 0.0310(8) 0.0321(8) -0.0009(6) -0.0041(6) -0.0006(6)
N3 0.0259(8) 0.0362(9) 0.0316(8) -0.0039(7) -0.0047(6) 0.0066(6)
N4 0.0290(8) 0.0414(9) 0.0342(8) -0.0042(7) -0.0085(6) 0.0097(7)
O1 0.0465(9) 0.0514(9) 0.0536(9) -0.0173(7) -0.0224(7) 0.0128(7)
O2 0.0357(8) 0.0730(10) 0.0397(8) -0.0108(7) -0.0124(6) 0.0198(7)
O3 0.0497(9) 0.0394(8) 0.0410(8) -0.0008(7) 0.0093(6) -0.0038(7)
C1 0.0342(10) 0.0297(10) 0.0327(9) 0.0005(8) 0.0015(8) 0.0055(8)
C2 0.0306(10) 0.0300(10) 0.0404(10) -0.0061(8) 0.0045(8) 0.0008(8)
C3 0.0229(9) 0.0249(9) 0.0261(8) 0.0011(7) -0.0007(7) -0.0022(7)
C4 0.0260(9) 0.0291(9) 0.0261(9) 0.0005(7) -0.0026(7) 0.0014(7)
C5 0.0409(11) 0.0451(12) 0.0426(11) -0.0073(9) -0.0056(9) 0.0216(9)
C6 0.0327(10) 0.0434(12) 0.0439(11) -0.0111(9) -0.0035(8) 0.0144(9)
C7 0.0289(10) 0.0397(11) 0.0331(10) -0.0006(8) -0.0055(8) -0.0006(8)
C8 0.0299(10) 0.0273(9) 0.0308(9) 0.0027(7) -0.0066(7) -0.0007(7)
C9 0.0268(10) 0.0384(10) 0.0354(10) -0.0015(8) -0.0021(7) 0.0008(8)
C10 0.0354(11) 0.0398(11) 0.0274(9) -0.0008(8) -0.0026(8) 0.0010(8)

loop_
_atom_type_symbol
_atom_type_description
_atom_type_scat_dispersion_real
_atom_type_scat_dispersion_imag
_atom_type_scat_source
C C 0.0033 0.0016 'International Tables Vol C Tables 4.2.6.8 and 6.1.1.4'
H H 0.0000 0.0000 'International Tables Vol C Tables 4.2.6.8 and 6.1.1.4'
N N 0.0061 0.0033 'International Tables Vol C Tables 4.2.6.8 and 6.1.1.4'
O O 0.0106 0.0060 'International Tables Vol C Tables 4.2.6.8 and 6.1.1.4'
Mn Mn 0.3368 0.7283 'International Tables Vol C Tables 4.2.6.8 and 6.1.1.4'

loop_
_geom_angle_atom_site_label_1
_geom_angle_atom_site_label_2
_geom_angle_atom_site_label_3
_geom_angle_site_symmetry_1
_geom_angle_site_symmetry_3
_geom_angle
N3 Mn1 N3 . 3_566 180.0
N3 Mn1 N1 . . 77.77(5)
N3 Mn1 N1 3_566 . 102.23(5)
N3 Mn1 N1 . 3_566 102.23(5)
N3 Mn1 N1 3_566 3_566 77.77(5)
N1 Mn1 N1 . 3_566 180.00(6)
N3 Mn1 O3 . . 89.42(6)
N3 Mn1 O3 3_566 . 90.58(6)
N1 Mn1 O3 . . 91.08(5)
N1 Mn1 O3 3_566 . 88.92(5)
N3 Mn1 O3 . 3_566 90.58(6)
N3 Mn1 O3 3_566 3_566 89.42(6)
N1 Mn1 O3 . 3_566 88.92(5)
N1 Mn1 O3 3_566 3_566 91.08(5)
O3 Mn1 O3 . 3_566 180.00(5)
C3 N1 C1 . . 105.24(14)
C3 N1 Mn1 . . 109.91(11)
C1 N1 Mn1 . . 144.74(11)
C3 N2 C2 . . 107.05(14)
C3 N2 H2A . . 126.5
C2 N2 H2A . . 126.5
C4 N3 C6 . . 105.36(14)
C4 N3 Mn1 . . 110.79(11)
C6 N3 Mn1 . . 143.79(12)
C4 N4 C5 . . 106.97(15)
C4 N4 H4 . . 126.5
C5 N4 H4 . . 126.5
Mn1 O3 H3A . . 117.7(18)
Mn1 O3 H3B . . 129(2)
H3A O3 H3B . . 108(3)
C2 C1 N1 . . 109.46(15)
C2 C1 H1 . . 125.3
N1 C1 H1 . . 125.3
C1 C2 N2 . . 106.73(15)
C1 C2 H2 . . 126.6
N2 C2 H2 . . 126.6
N1 C3 N2 . . 111.53(15)
N1 C3 C4 . . 120.62(15)
N2 C3 C4 . . 127.86(15)
N3 C4 N4 . . 111.31(15)
N3 C4 C3 . . 120.73(15)
N4 C4 C3 . . 127.95(15)
C6 C5 N4 . . 106.95(16)
C6 C5 H5 . . 126.5
N4 C5 H5 . . 126.5
C5 C6 N3 . . 109.40(16)
C5 C6 H6 . . 125.3
N3 C6 H6 . . 125.3
O2 C7 O1 . . 124.18(17)
O2 C7 C8 . . 118.01(17)
O1 C7 C8 . . 117.81(16)
C10 C8 C9 3_767 . 119.03(16)
C10 C8 C7 3_767 . 121.06(16)
C9 C8 C7 . . 119.91(16)
C8 C9 C10 . . 120.33(17)
C8 C9 H9 . . 119.8
C10 C9 H9 . . 119.8
C8 C10 C9 3_767 . 120.64(17)
C8 C10 H10 3_767 . 119.7
C9 C10 H10 . . 119.7

loop_
_geom_bond_atom_site_label_1
_geom_bond_atom_site_label_2
_geom_bond_site_symmetry_2
_geom_bond_distance
Mn1 N3 . 2.2168(14)
Mn1 N3 3_566 2.2168(14)
Mn1 N1 . 2.2407(14)
Mn1 N1 3_566 2.2407(14)
Mn1 O3 . 2.2521(14)
Mn1 O3 3_566 2.2521(14)
N1 C3 . 1.330(2)
N1 C1 . 1.372(2)
N2 C3 . 1.338(2)
N2 C2 . 1.364(2)
N2 H2A . 0.8600
N3 C4 . 1.324(2)
N3 C6 . 1.370(2)
N4 C4 . 1.341(2)
N4 C5 . 1.358(2)
N4 H4 . 0.8600
O1 C7 . 1.252(2)
O2 C7 . 1.250(2)
O3 H3A . 0.87(3)
O3 H3B . 0.80(3)
C1 C2 . 1.356(2)
C1 H1 . 0.9300
C2 H2 . 0.9300
C3 C4 . 1.444(2)
C5 C6 . 1.350(3)
C5 H5 . 0.9300
C6 H6 . 0.9300
C7 C8 . 1.510(2)
C8 C10 3_767 1.383(3)
C8 C9 . 1.386(3)
C9 C10 . 1.386(2)
C9 H9 . 0.9300
C10 C8 3_767 1.383(3)
C10 H10 . 0.9300

loop_
_geom_hbond_atom_site_label_D
_geom_hbond_atom_site_label_H
_geom_hbond_atom_site_label_A
_geom_hbond_site_symmetry_A
_geom_hbond_distance_DH
_geom_hbond_distance_HA
_geom_hbond_distance_DA
_geom_hbond_angle_DHA
O3 H3B O1 4_565 0.80(3) 2.09(3) 2.850(2) 159(3)
O3 H3A O2 3_666 0.87(3) 1.85(3) 2.711(2) 170(3)
N4 H4 O1 . 0.86 1.87 2.7101(19) 164.5
N2 H2A O2 . 0.86 1.89 2.7482(19) 172.8

loop_
_geom_torsion_atom_site_label_1
_geom_torsion_atom_site_label_2
_geom_torsion_atom_site_label_3
_geom_torsion_atom_site_label_4
_geom_torsion_site_symmetry_1
_geom_torsion_site_symmetry_4
_geom_torsion
N3 Mn1 N1 C3 . . -3.35(11)
N3 Mn1 N1 C3 3_566 . 176.65(11)
N1 Mn1 N1 C3 3_566 . 118.74(12)
O3 Mn1 N1 C3 . . -92.52(11)
O3 Mn1 N1 C3 3_566 . 87.48(11)
N3 Mn1 N1 C1 . . -178.7(2)
N3 Mn1 N1 C1 3_566 . 1.3(2)
N1 Mn1 N1 C1 3_566 . -56.59(18)
O3 Mn1 N1 C1 . . 92.1(2)
O3 Mn1 N1 C1 3_566 . -87.9(2)
N3 Mn1 N3 C4 3_566 . -18E1(8)
N1 Mn1 N3 C4 . . 3.61(11)
N1 Mn1 N3 C4 3_566 . -176.39(11)
O3 Mn1 N3 C4 . . 94.84(12)
O3 Mn1 N3 C4 3_566 . -85.16(12)
N3 Mn1 N3 C6 3_566 . -0E1(8)
N1 Mn1 N3 C6 . . -179.8(2)
N1 Mn1 N3 C6 3_566 . 0.2(2)
O3 Mn1 N3 C6 . . -88.5(2)
O3 Mn1 N3 C6 3_566 . 91.5(2)
C3 N1 C1 C2 . . 0.00(19)
Mn1 N1 C1 C2 . . 175.45(14)
N1 C1 C2 N2 . . 0.1(2)
C3 N2 C2 C1 . . -0.24(19)
C1 N1 C3 N2 . . -0.15(18)
Mn1 N1 C3 N2 . . -177.37(11)
C1 N1 C3 C4 . . 179.99(15)
Mn1 N1 C3 C4 . . 2.77(19)
C2 N2 C3 N1 . . 0.25(19)
C2 N2 C3 C4 . . -179.90(17)
C6 N3 C4 N4 . . -0.3(2)
Mn1 N3 C4 N4 . . 177.63(11)
C6 N3 C4 C3 . . 178.54(16)
Mn1 N3 C4 C3 . . -3.5(2)
C5 N4 C4 N3 . . 0.4(2)
C5 N4 C4 C3 . . -178.38(18)
N1 C3 C4 N3 . . 0.5(3)
N2 C3 C4 N3 . . -179.33(16)
N1 C3 C4 N4 . . 179.15(16)
N2 C3 C4 N4 . . -0.7(3)
C4 N4 C5 C6 . . -0.3(2)
N4 C5 C6 N3 . . 0.1(2)
C4 N3 C6 C5 . . 0.1(2)
Mn1 N3 C6 C5 . . -176.60(16)
O2 C7 C8 C10 . 3_767 -30.4(3)
O1 C7 C8 C10 . 3_767 150.38(18)
O2 C7 C8 C9 . . 150.21(18)
O1 C7 C8 C9 . . -29.0(3)
C10 C8 C9 C10 3_767 . -0.3(3)
C7 C8 C9 C10 . . 179.15(17)
C8 C9 C10 C8 . 3_767 0.3(3)
